data_7202913
loop_
_publ_author_name
'Chen, Hsuan-Ying'
'Zhang, Jubo'
'Lin, Chu-Chieh'
'Reibenspies, Joseph H.'
'Miller, Stephen A.'

_publ_section_title
;
 Efficient and controlled polymerization of lactide under mild
 conditions with a sodium-based catalyst
;
_journal_issue 10
_journal_name_full 'Green Chemistry'
_journal_page_first 1038
_journal_paper_doi 10.1039/b705622b
_journal_volume 9
_journal_year 2007
_chemical_formula_sum 'C79 H122 Na2 O7'
_chemical_formula_weight 1229.75
_chemical_name_systematic
;
?
;
_space_group_IT_number 14
_symmetry_cell_setting monoclinic
_symmetry_space_group_name_Hall '-P 2yn'
_symmetry_space_group_name_H-M 'P 1 21/n 1'
_atom_sites_solution_hydrogens geom
_atom_sites_solution_primary direct
_atom_sites_solution_secondary difmap
_audit_creation_method SHELXL-97
_cell_angle_alpha 90.000(5)
_cell_angle_beta 104.979(5)
_cell_angle_gamma 90.000(5)
_cell_formula_units_Z 4
_cell_length_a 16.035(5)
_cell_length_b 19.797(5)
_cell_length_c 24.936(5)
_cell_measurement_reflns_used 7771
_cell_measurement_temperature 110(2)
_cell_measurement_theta_max 27.29
_cell_measurement_theta_min 2.22
_cell_volume 7647(3)
_computing_cell_refinement 'Bruker SMART'
_computing_data_collection 'Bruker SMART'
_computing_data_reduction 'Bruker SAINT'
_computing_molecular_graphics 'Bruker SHELXTL'
_computing_publication_material 'Bruker SHELXTL'
_computing_structure_refinement 'SHELXL-97 (Sheldrick, 1997)'
_computing_structure_solution 'SHELXS-97 (Sheldrick, 1990)'
_diffrn_ambient_temperature 110(2)
_diffrn_measured_fraction_theta_full 0.985
_diffrn_measured_fraction_theta_max 0.985
_diffrn_measurement_device_type 'CCD area detector'
_diffrn_measurement_method 'phi and omega scans'
_diffrn_radiation_monochromator graphite
_diffrn_radiation_source 'fine-focus sealed tube'
_diffrn_radiation_type MoK\a
_diffrn_radiation_wavelength 0.71073
_diffrn_reflns_av_R_equivalents 0.0242
_diffrn_reflns_av_sigmaI/netI 0.0172
_diffrn_reflns_limit_h_max 19
_diffrn_reflns_limit_h_min -19
_diffrn_reflns_limit_k_max 23
_diffrn_reflns_limit_k_min -23
_diffrn_reflns_limit_l_max 29
_diffrn_reflns_limit_l_min -29
_diffrn_reflns_number 69791
_diffrn_reflns_theta_full 25.00
_diffrn_reflns_theta_max 25.00
_diffrn_reflns_theta_min 1.33
_exptl_absorpt_coefficient_mu 0.076
_exptl_absorpt_correction_T_max 0.9851
_exptl_absorpt_correction_T_min 0.9632
_exptl_absorpt_correction_type multi-scan
_exptl_absorpt_process_details sadabs
_exptl_crystal_colour colorless
_exptl_crystal_density_diffrn 1.068
_exptl_crystal_density_meas ?
_exptl_crystal_density_method .
_exptl_crystal_description bloc
_exptl_crystal_F_000 2696
_exptl_crystal_size_max 0.50
_exptl_crystal_size_mid 0.40
_exptl_crystal_size_min 0.20
_refine_diff_density_max 0.357
_refine_diff_density_min -0.542
_refine_diff_density_rms 0.046
_refine_ls_extinction_method none
_refine_ls_goodness_of_fit_ref 1.099
_refine_ls_hydrogen_treatment riding
_refine_ls_matrix_type full
_refine_ls_number_parameters 821
_refine_ls_number_reflns 13244
_refine_ls_number_restraints 0
_refine_ls_restrained_S_all 1.099
_refine_ls_R_factor_all 0.0806
_refine_ls_R_factor_gt 0.0631
_refine_ls_shift/su_max 0.006
_refine_ls_shift/su_mean 0.000
_refine_ls_structure_factor_coef Fsqd
_refine_ls_weighting_details 'calc w=1/[\s^2^(Fo^2^)+(0.1073P)^2^+2.0137P] where P=(Fo^2^+2Fc^2^)/3'
_refine_ls_weighting_scheme calc
_refine_ls_wR_factor_gt 0.1693
_refine_ls_wR_factor_ref 0.1963
_reflns_number_gt 9959
_reflns_number_total 13244
_reflns_threshold_expression >2sigma(I)
_cod_data_source_file b705622b.txt
_cod_data_source_block sm114
_cod_depositor_comments
;
The following automatic conversions were performed:
'_symmetry_cell_setting' value 'Monoclinic' changed to 'monoclinic'
according to '/home/saulius/struct/CIF-dictionaries/cif_core.dic'
dictionary named 'cif_core.dic' version 2.4.1 from 2010-06-29.

Automatic conversion script
Id: cif_fix_enum 1527 2010-12-29 10:47:43Z saulius 
;
_cod_original_sg_symbol_H-M P2(1)/n
_cod_database_code 7202913

loop_
_symmetry_equiv_pos_as_xyz
'x, y, z'
'-x+1/2, y+1/2, -z+1/2'
'-x, -y, -z'
'x-1/2, -y-1/2, z-1/2'

loop_
_atom_site_label
_atom_site_type_symbol
_atom_site_fract_x
_atom_site_fract_y
_atom_site_fract_z
_atom_site_U_iso_or_equiv
_atom_site_adp_type
_atom_site_occupancy
_atom_site_symmetry_multiplicity
_atom_site_calc_flag
_atom_site_refinement_flags
_atom_site_disorder_assembly
_atom_site_disorder_group
Na1 Na 0.81269(6) 0.19584(4) 0.68850(4) 0.0640(3) Uani 1 1 d . . .
Na2 Na 0.92149(5) 0.09460(4) 0.59927(4) 0.0601(2) Uani 1 1 d . . .
O1A O 0.78330(8) 0.08324(7) 0.69570(6) 0.0492(3) Uani 1 1 d . . .
H1O1 H 0.8072(18) 0.0561(15) 0.6689(12) 0.082(8) Uiso 1 1 d . . .
O2A O 0.85153(8) 0.01729(7) 0.63607(6) 0.0469(3) Uani 1 1 d . . .
C1A C 0.64144(12) 0.05288(9) 0.64126(8) 0.0409(4) Uani 1 1 d . . .
C2A C 0.69899(12) 0.06942(9) 0.69252(8) 0.0432(4) Uani 1 1 d . . .
C3A C 0.66963(13) 0.07300(10) 0.74122(8) 0.0490(5) Uani 1 1 d . . .
C4A C 0.58161(14) 0.06459(10) 0.73553(9) 0.0513(5) Uani 1 1 d . . .
H4AA H 0.5607 0.0694 0.7677 0.062 Uiso 1 1 calc R . .
C5A C 0.52266(13) 0.04963(10) 0.68559(9) 0.0478(5) Uani 1 1 d . . .
C6A C 0.55462(12) 0.04316(9) 0.63905(8) 0.0441(4) Uani 1 1 d . . .
H6AA H 0.5158 0.0317 0.6045 0.053 Uiso 1 1 calc R . .
C7A C 0.73248(15) 0.08256(13) 0.79891(9) 0.0612(6) Uani 1 1 d . . .
C8A C 0.7940(2) 0.02210(17) 0.81157(12) 0.0901(9) Uani 1 1 d . . .
H8AA H 0.8256 0.0185 0.7829 0.135 Uiso 1 1 calc R . .
H8AB H 0.7608 -0.0193 0.8121 0.135 Uiso 1 1 calc R . .
H8AC H 0.8351 0.0285 0.8479 0.135 Uiso 1 1 calc R . .
C9A C 0.78550(19) 0.14784(16) 0.80286(11) 0.0792(8) Uani 1 1 d . . .
H9AA H 0.8178 0.1474 0.7744 0.119 Uiso 1 1 calc R . .
H9AB H 0.8260 0.1509 0.8397 0.119 Uiso 1 1 calc R . .
H9AC H 0.7466 0.1869 0.7970 0.119 Uiso 1 1 calc R . .
C10A C 0.6847(2) 0.08665(18) 0.84469(11) 0.0858(9) Uani 1 1 d . . .
H10A H 0.7266 0.0926 0.8807 0.129 Uiso 1 1 calc R . .
H10B H 0.6522 0.0448 0.8451 0.129 Uiso 1 1 calc R . .
H10C H 0.6448 0.1251 0.8375 0.129 Uiso 1 1 calc R . .
C11A C 0.42607(14) 0.04454(12) 0.68261(10) 0.0574(5) Uani 1 1 d . . .
C12A C 0.39144(17) 0.11647(14) 0.68629(13) 0.0779(7) Uani 1 1 d . . .
H12A H 0.4237 0.1377 0.7210 0.117 Uiso 1 1 calc R . .
H12B H 0.3301 0.1143 0.6856 0.117 Uiso 1 1 calc R . .
H12C H 0.3985 0.1432 0.6547 0.117 Uiso 1 1 calc R . .
C13A C 0.40963(17) 0.00278(16) 0.73032(12) 0.0795(8) Uani 1 1 d . . .
H13A H 0.4309 -0.0433 0.7284 0.119 Uiso 1 1 calc R . .
H13B H 0.3475 0.0015 0.7274 0.119 Uiso 1 1 calc R . .
H13C H 0.4399 0.0233 0.7658 0.119 Uiso 1 1 calc R . .
C14A C 0.37505(15) 0.01247(15) 0.62848(12) 0.0725(7) Uani 1 1 d . . .
H14A H 0.3960 -0.0336 0.6258 0.109 Uiso 1 1 calc R . .
H14B H 0.3826 0.0393 0.5970 0.109 Uiso 1 1 calc R . .
H14C H 0.3137 0.0111 0.6278 0.109 Uiso 1 1 calc R . .
C15A C 0.67471(12) 0.04527(9) 0.58907(8) 0.0414(4) Uani 1 1 d . . .
H15A H 0.7229 0.0784 0.5927 0.050 Uiso 1 1 calc R . .
C16A C 0.60652(13) 0.06311(11) 0.53552(8) 0.0510(5) Uani 1 1 d . . .
H16A H 0.6312 0.0575 0.5037 0.077 Uiso 1 1 calc R . .
H16B H 0.5882 0.1101 0.5373 0.077 Uiso 1 1 calc R . .
H16C H 0.5566 0.0331 0.5313 0.077 Uiso 1 1 calc R . .
C17A C 0.71355(12) -0.02490(9) 0.58710(7) 0.0404(4) Uani 1 1 d . . .
C18A C 0.80176(12) -0.03583(9) 0.61406(7) 0.0420(4) Uani 1 1 d . . .
C19A C 0.83502(13) -0.10182(10) 0.61804(8) 0.0481(5) Uani 1 1 d . . .
C20A C 0.78147(13) -0.15394(10) 0.59120(8) 0.0490(5) Uani 1 1 d . . .
H20A H 0.8044 -0.1984 0.5934 0.059 Uiso 1 1 calc R . .
C21A C 0.69605(12) -0.14376(10) 0.56141(8) 0.0456(4) Uani 1 1 d . . .
C22A C 0.66374(12) -0.07856(10) 0.56108(8) 0.0435(4) Uani 1 1 d . . .
H22A H 0.6051 -0.0705 0.5422 0.052 Uiso 1 1 calc R . .
C23A C 0.92745(14) -0.11675(12) 0.65336(10) 0.0606(6) Uani 1 1 d . . .
C24A C 0.93657(17) -0.09260(15) 0.71323(11) 0.0733(7) Uani 1 1 d . . .
H24A H 0.9951 -0.1023 0.7358 0.110 Uiso 1 1 calc R . .
H24B H 0.8945 -0.1162 0.7288 0.110 Uiso 1 1 calc R . .
H24C H 0.9260 -0.0438 0.7132 0.110 Uiso 1 1 calc R . .
C25A C 0.99452(15) -0.08140(15) 0.62912(12) 0.0753(7) Uani 1 1 d . . .
H25A H 0.9884 -0.0971 0.5910 0.113 Uiso 1 1 calc R . .
H25B H 1.0526 -0.0921 0.6518 0.113 Uiso 1 1 calc R . .
H25C H 0.9854 -0.0324 0.6290 0.113 Uiso 1 1 calc R . .
C26A C 0.9477(2) -0.19261(14) 0.65554(16) 0.0977(11) Uani 1 1 d . . .
H26A H 0.9426 -0.2094 0.6178 0.147 Uiso 1 1 calc R . .
H26B H 0.9069 -0.2167 0.6719 0.147 Uiso 1 1 calc R . .
H26C H 1.0067 -0.2002 0.6783 0.147 Uiso 1 1 calc R . .
C27A C 0.63905(14) -0.20071(10) 0.52977(9) 0.0532(5) Uani 1 1 d . . .
C28A C 0.61037(16) -0.18212(13) 0.46812(10) 0.0653(6) Uani 1 1 d . . .
H28A H 0.6613 -0.1770 0.4536 0.098 Uiso 1 1 calc R . .
H28B H 0.5781 -0.1395 0.4637 0.098 Uiso 1 1 calc R . .
H28C H 0.5733 -0.2180 0.4476 0.098 Uiso 1 1 calc R . .
C29A C 0.68632(18) -0.26823(12) 0.53502(12) 0.0746(7) Uani 1 1 d . . .
H29A H 0.7378 -0.2636 0.5211 0.112 Uiso 1 1 calc R . .
H29B H 0.6480 -0.3025 0.5133 0.112 Uiso 1 1 calc R . .
H29C H 0.7035 -0.2819 0.5741 0.112 Uiso 1 1 calc R . .
C30A C 0.55859(18) -0.20908(15) 0.55146(12) 0.0753(7) Uani 1 1 d . . .
H30A H 0.5760 -0.2212 0.5909 0.113 Uiso 1 1 calc R . .
H30B H 0.5220 -0.2449 0.5305 0.113 Uiso 1 1 calc R . .
H30C H 0.5263 -0.1665 0.5468 0.113 Uiso 1 1 calc R . .
O1B O 0.83404(10) 0.20101(7) 0.56453(7) 0.0568(4) Uani 1 1 d . . .
O2B O 0.93536(9) 0.18753(7) 0.65909(6) 0.0543(4) Uani 1 1 d . . .
H2O2 H 0.874(2) 0.2064(17) 0.6052(16) 0.108(11) Uiso 1 1 d . . .
C1B C 0.90270(13) 0.30553(10) 0.55274(9) 0.0479(4) Uani 1 1 d . . .
C2B C 0.85695(13) 0.24708(10) 0.52993(9) 0.0494(5) Uani 1 1 d . . .
C3B C 0.83502(13) 0.23590(10) 0.47218(9) 0.0512(5) Uani 1 1 d . . .
C4B C 0.86750(14) 0.28109(11) 0.43959(9) 0.0537(5) Uani 1 1 d . . .
H4BA H 0.8543 0.2735 0.4007 0.064 Uiso 1 1 calc R . .
C5B C 0.91809(14) 0.33654(10) 0.46129(9) 0.0532(5) Uani 1 1 d . . .
C6B C 0.93308(13) 0.34843(10) 0.51797(9) 0.0520(5) Uani 1 1 d . . .
H6BA H 0.9652 0.3873 0.5334 0.062 Uiso 1 1 calc R . .
C7B C 0.77510(15) 0.17755(11) 0.44485(10) 0.0590(5) Uani 1 1 d . . .
C8B C 0.80793(17) 0.10884(12) 0.46956(12) 0.0734(7) Uani 1 1 d . . .
H8BA H 0.8138 0.1094 0.5097 0.110 Uiso 1 1 calc R . .
H8BB H 0.8642 0.0995 0.4626 0.110 Uiso 1 1 calc R . .
H8BC H 0.7668 0.0736 0.4523 0.110 Uiso 1 1 calc R . .
C9B C 0.68529(16) 0.19044(14) 0.45384(13) 0.0751(7) Uani 1 1 d . . .
H9BA H 0.6897 0.1931 0.4937 0.113 Uiso 1 1 calc R . .
H9BB H 0.6465 0.1534 0.4375 0.113 Uiso 1 1 calc R . .
H9BC H 0.6624 0.2331 0.4360 0.113 Uiso 1 1 calc R . .
C10B C 0.7664(2) 0.17345(15) 0.38234(11) 0.0828(8) Uani 1 1 d . . .
H10D H 0.7456 0.2168 0.3650 0.124 Uiso 1 1 calc R . .
H10E H 0.7254 0.1377 0.3661 0.124 Uiso 1 1 calc R . .
H10F H 0.8229 0.1632 0.3759 0.124 Uiso 1 1 calc R . .
C11B C 0.95598(17) 0.38458(12) 0.42537(10) 0.0650(6) Uani 1 1 d . . .
C12B C 0.9384(2) 0.36122(15) 0.36516(11) 0.0790(7) Uani 1 1 d . . .
H12D H 0.9637 0.3164 0.3639 0.118 Uiso 1 1 calc R . .
H12E H 0.9642 0.3933 0.3442 0.118 Uiso 1 1 calc R . .
H12F H 0.8759 0.3590 0.3488 0.118 Uiso 1 1 calc R . .
C13B C 0.9170(3) 0.45499(15) 0.42666(16) 0.1041(11) Uani 1 1 d . . .
H13D H 0.9279 0.4704 0.4652 0.156 Uiso 1 1 calc R . .
H13E H 0.8546 0.4531 0.4100 0.156 Uiso 1 1 calc R . .
H13F H 0.9434 0.4866 0.4056 0.156 Uiso 1 1 calc R . .
C14B C 1.0539(2) 0.3880(2) 0.44899(13) 0.0981(10) Uani 1 1 d . . .
H14D H 1.0786 0.3428 0.4483 0.147 Uiso 1 1 calc R . .
H14E H 1.0672 0.4044 0.4873 0.147 Uiso 1 1 calc R . .
H14F H 1.0786 0.4189 0.4265 0.147 Uiso 1 1 calc R . .
C15B C 0.92075(13) 0.32002(10) 0.61463(9) 0.0504(5) Uani 1 1 d . . .
H15B H 0.8748 0.2960 0.6278 0.061 Uiso 1 1 calc R . .
C16B C 0.91232(18) 0.39538(11) 0.62749(11) 0.0651(6) Uani 1 1 d . . .
H16D H 0.8566 0.4124 0.6054 0.098 Uiso 1 1 calc R . .
H16E H 0.9591 0.4207 0.6182 0.098 Uiso 1 1 calc R . .
H16F H 0.9158 0.4009 0.6671 0.098 Uiso 1 1 calc R . .
C17B C 1.00656(13) 0.28989(10) 0.64710(8) 0.0491(5) Uani 1 1 d . . .
C18B C 1.00825(13) 0.22486(10) 0.67105(9) 0.0496(5) Uani 1 1 d . A .
C19B C 1.08709(14) 0.20153(11) 0.70603(9) 0.0541(5) Uani 1 1 d . . .
C20B C 1.16133(14) 0.23958(12) 0.70895(9) 0.0588(5) Uani 1 1 d . A .
H20B H 1.2147 0.2227 0.7310 0.071 Uiso 1 1 calc R . .
C21B C 1.16210(14) 0.30035(12) 0.68165(10) 0.0596(6) Uani 1 1 d . . .
C22B C 1.08291(15) 0.32519(11) 0.65220(9) 0.0563(5) Uani 1 1 d . A .
H22B H 1.0807 0.3681 0.6348 0.068 Uiso 1 1 calc R . .
C23B C 1.09482(15) 0.13597(13) 0.74072(11) 0.0677(6) Uani 0.570(16) 1 d P A -1
C24B C 1.0714(9) 0.0744(4) 0.7077(4) 0.103(4) Uani 0.570(16) 1 d P A -1
H24G H 1.0776 0.0353 0.7325 0.155 Uiso 0.570(16) 1 calc PR A -1
H24H H 1.1095 0.0690 0.6829 0.155 Uiso 0.570(16) 1 calc PR A -1
H24I H 1.0114 0.0777 0.6855 0.155 Uiso 0.570(16) 1 calc PR A -1
C25B C 1.0375(7) 0.1450(7) 0.7823(5) 0.113(4) Uani 0.570(16) 1 d P A -1
H25D H 0.9771 0.1512 0.7616 0.170 Uiso 0.570(16) 1 calc PR A -1
H25E H 1.0570 0.1846 0.8057 0.170 Uiso 0.570(16) 1 calc PR A -1
H25F H 1.0423 0.1047 0.8058 0.170 Uiso 0.570(16) 1 calc PR A -1
C26B C 1.1868(8) 0.1280(6) 0.7795(5) 0.075(2) Uani 0.570(16) 1 d P A -1
H26D H 1.2282 0.1218 0.7570 0.113 Uiso 0.570(16) 1 calc PR A -1
H26E H 1.1884 0.0886 0.8035 0.113 Uiso 0.570(16) 1 calc PR A -1
H26F H 1.2019 0.1686 0.8024 0.113 Uiso 0.570(16) 1 calc PR A -1
C23C C 1.09482(15) 0.13597(13) 0.74072(11) 0.0677(6) Uani 0.430(16) 1 d P A -2
C24C C 1.1174(11) 0.0765(6) 0.7016(6) 0.110(4) Uani 0.430(16) 1 d P A -2
H24D H 1.0724 0.0747 0.6665 0.165 Uiso 0.430(16) 1 calc PR A -2
H24E H 1.1202 0.0330 0.7207 0.165 Uiso 0.430(16) 1 calc PR A -2
H24F H 1.1732 0.0860 0.6940 0.165 Uiso 0.430(16) 1 calc PR A -2
C25C C 1.0113(5) 0.1128(5) 0.7539(5) 0.072(3) Uani 0.430(16) 1 d P A -2
H25G H 0.9648 0.1110 0.7196 0.108 Uiso 0.430(16) 1 calc PR A -2
H25H H 0.9958 0.1448 0.7798 0.108 Uiso 0.430(16) 1 calc PR A -2
H25I H 1.0198 0.0679 0.7709 0.108 Uiso 0.430(16) 1 calc PR A -2
C26C C 1.1639(13) 0.1376(12) 0.7938(8) 0.126(7) Uani 0.430(16) 1 d P A -2
H26G H 1.1646 0.0946 0.8134 0.189 Uiso 0.430(16) 1 calc PR A -2
H26H H 1.1526 0.1746 0.8171 0.189 Uiso 0.430(16) 1 calc PR A -2
H26I H 1.2200 0.1447 0.7859 0.189 Uiso 0.430(16) 1 calc PR A -2
C27B C 1.24667(16) 0.33806(14) 0.68356(11) 0.0724(7) Uani 0.416(9) 1 d P A -1
C28B C 1.2996(7) 0.3040(5) 0.6590(7) 0.120(6) Uani 0.416(9) 1 d P A -1
H28D H 1.3089 0.2583 0.6744 0.180 Uiso 0.416(9) 1 calc PR A -1
H28E H 1.3550 0.3277 0.6657 0.180 Uiso 0.416(9) 1 calc PR A -1
H28F H 1.2732 0.3014 0.6189 0.180 Uiso 0.416(9) 1 calc PR A -1
C29B C 1.2255(5) 0.4140(3) 0.6576(5) 0.079(3) Uani 0.416(9) 1 d P A -1
H29D H 1.1900 0.4107 0.6193 0.119 Uiso 0.416(9) 1 calc PR A -1
H29E H 1.2796 0.4373 0.6581 0.119 Uiso 0.416(9) 1 calc PR A -1
H29F H 1.1942 0.4395 0.6799 0.119 Uiso 0.416(9) 1 calc PR A -1
C30B C 1.2858(6) 0.3588(5) 0.7460(3) 0.099(4) Uani 0.416(9) 1 d P A -1
H30D H 1.3042 0.3181 0.7684 0.149 Uiso 0.416(9) 1 calc PR A -1
H30E H 1.2420 0.3826 0.7598 0.149 Uiso 0.416(9) 1 calc PR A -1
H30F H 1.3357 0.3884 0.7487 0.149 Uiso 0.416(9) 1 calc PR A -1
C27C C 1.24667(16) 0.33806(14) 0.68356(11) 0.0724(7) Uani 0.584(9) 1 d P A -2
C28C C 1.2595(6) 0.3368(8) 0.6254(3) 0.152(5) Uani 0.584(9) 1 d P A -2
H28G H 1.2118 0.3608 0.6001 0.228 Uiso 0.584(9) 1 calc PR A -2
H28H H 1.2608 0.2899 0.6131 0.228 Uiso 0.584(9) 1 calc PR A -2
H28I H 1.3142 0.3590 0.6255 0.228 Uiso 0.584(9) 1 calc PR A -2
C29C C 1.2488(4) 0.4035(3) 0.7087(5) 0.115(4) Uani 0.584(9) 1 d P A -2
H29G H 1.1993 0.4302 0.6882 0.172 Uiso 0.584(9) 1 calc PR A -2
H29H H 1.3024 0.4267 0.7077 0.172 Uiso 0.584(9) 1 calc PR A -2
H29I H 1.2463 0.3984 0.7473 0.172 Uiso 0.584(9) 1 calc PR A -2
C30C C 1.3287(3) 0.2986(3) 0.7213(4) 0.103(3) Uani 0.584(9) 1 d P A -2
H30G H 1.3318 0.2533 0.7061 0.154 Uiso 0.584(9) 1 calc PR A -2
H30H H 1.3227 0.2949 0.7593 0.154 Uiso 0.584(9) 1 calc PR A -2
H30I H 1.3815 0.3236 0.7215 0.154 Uiso 0.584(9) 1 calc PR A -2
O1TA O 0.68128(13) 0.24485(11) 0.64351(10) 0.0933(6) Uani 1 1 d . . .
C1TA C 0.6009(2) 0.2365(2) 0.65644(18) 0.1064(11) Uani 1 1 d . . .
H1TA H 0.6098 0.2256 0.6963 0.128 Uiso 1 1 calc R . .
H1TB H 0.5675 0.1994 0.6341 0.128 Uiso 1 1 calc R . .
C2TA C 0.5545(2) 0.3011(2) 0.64313(16) 0.1072(12) Uani 1 1 d . . .
H2TA H 0.5661 0.3312 0.6759 0.129 Uiso 1 1 calc R . .
H2TB H 0.4915 0.2937 0.6296 0.129 Uiso 1 1 calc R . .
C3TA C 0.5914(3) 0.3301(2) 0.5977(2) 0.1304(14) Uani 1 1 d . . .
H3TA H 0.5497 0.3250 0.5609 0.157 Uiso 1 1 calc R . .
H3TB H 0.6049 0.3787 0.6044 0.157 Uiso 1 1 calc R . .
C4TA C 0.6678(3) 0.2926(3) 0.5999(2) 0.151(2) Uani 1 1 d . . .
H4TA H 0.6625 0.2690 0.5642 0.182 Uiso 1 1 calc R . .
H4TB H 0.7179 0.3236 0.6061 0.182 Uiso 1 1 calc R . .
O1TB O 1.03079(11) 0.10173(9) 0.55611(9) 0.0812(5) Uani 1 1 d . . .
C1TB C 1.0938(2) 0.05451(16) 0.54786(16) 0.0942(10) Uani 1 1 d . . .
H1TC H 1.0681 0.0246 0.5160 0.113 Uiso 1 1 calc R . .
H1TD H 1.1144 0.0261 0.5814 0.113 Uiso 1 1 calc R . .
C2TB C 1.1646(2) 0.0920(2) 0.5371(2) 0.1142(13) Uani 1 1 d . . .
H2TC H 1.1738 0.0788 0.5008 0.137 Uiso 1 1 calc R . .
H2TD H 1.2183 0.0829 0.5663 0.137 Uiso 1 1 calc R . .
C3TB C 1.1419(3) 0.1633(2) 0.5369(2) 0.1342(17) Uani 1 1 d . . .
H3TC H 1.1840 0.1874 0.5669 0.161 Uiso 1 1 calc R . .
H3TD H 1.1430 0.1841 0.5009 0.161 Uiso 1 1 calc R . .
C4TB C 1.0584(2) 0.16812(16) 0.54519(17) 0.0965(10) Uani 1 1 d . . .
H4TC H 1.0180 0.1872 0.5117 0.116 Uiso 1 1 calc R . .
H4TD H 1.0592 0.1983 0.5770 0.116 Uiso 1 1 calc R . .
O1TC O 0.85022(15) 0.28905(10) 0.74330(10) 0.0970(7) Uani 1 1 d . . .
C1TC C 0.7893(3) 0.3358(2) 0.7542(2) 0.1479(19) Uani 1 1 d . . .
H1TE H 0.7604 0.3597 0.7195 0.177 Uiso 1 1 calc R . .
H1TF H 0.7447 0.3112 0.7674 0.177 Uiso 1 1 calc R . .
C2TC C 0.8301(4) 0.38247(19) 0.79410(16) 0.1182(14) Uani 1 1 d . . .
H2TE H 0.8145 0.3743 0.8295 0.142 Uiso 1 1 calc R . .
H2TF H 0.8127 0.4290 0.7815 0.142 Uiso 1 1 calc R . .
C3TC C 0.9228(4) 0.3734(2) 0.80159(18) 0.1263(16) Uani 1 1 d . . .
H3TE H 0.9543 0.3773 0.8412 0.152 Uiso 1 1 calc R . .
H3TF H 0.9459 0.4074 0.7800 0.152 Uiso 1 1 calc R . .
C4TC C 0.9306(3) 0.30306(18) 0.78013(15) 0.1017(10) Uani 1 1 d . . .
H4TE H 0.9771 0.3011 0.7607 0.122 Uiso 1 1 calc R . .
H4TF H 0.9437 0.2701 0.8110 0.122 Uiso 1 1 calc R . .
C1 C 0.6124(5) 0.4298(3) 0.4439(3) 0.154(3) Uani 0.418(9) 1 d PG B -1
C2 C 0.5807(5) 0.4944(4) 0.4293(4) 0.154(3) Uani 0.418(9) 1 d PG B -1
H2A H 0.5249 0.5002 0.4049 0.185 Uiso 0.418(9) 1 calc PR B -1
C3 C 0.6291(6) 0.5492(4) 0.4499(4) 0.154(3) Uani 0.418(9) 1 d PG B -1
H3A H 0.6068 0.5931 0.4396 0.185 Uiso 0.418(9) 1 calc PR B -1
C4 C 0.7100(6) 0.5423(5) 0.4855(4) 0.154(3) Uani 0.418(9) 1 d PG B -1
H4A H 0.7435 0.5809 0.4998 0.185 Uiso 0.418(9) 1 calc PR B -1
C5 C 0.7411(6) 0.4797(4) 0.4997(5) 0.154(3) Uani 0.418(9) 1 d PG B -1
H5A H 0.7969 0.4741 0.5242 0.185 Uiso 0.418(9) 1 calc PR B -1
C6 C 0.6927(6) 0.4246(4) 0.4791(4) 0.154(3) Uani 0.418(9) 1 d PG B -1
H6A H 0.7158 0.3810 0.4896 0.185 Uiso 0.418(9) 1 calc PR B -1
C7 C 0.5606(7) 0.3692(5) 0.4207(5) 0.154(3) Uani 0.418(9) 1 d PG B -1
H7A H 0.5929 0.3283 0.4354 0.232 Uiso 0.418(9) 1 calc PR B -1
H7B H 0.5490 0.3696 0.3801 0.232 Uiso 0.418(9) 1 calc PR B -1
H7C H 0.5059 0.3699 0.4313 0.232 Uiso 0.418(9) 1 calc PR B -1
C1' C 0.6833(9) 0.4787(6) 0.4836(4) 0.314(8) Uani 0.582(9) 1 d PG B -2
C2' C 0.6852(9) 0.4136(6) 0.4718(5) 0.314(8) Uani 0.582(9) 1 d PG B -2
H2'A H 0.7389 0.3904 0.4793 0.377 Uiso 0.582(9) 1 calc PR B -2
C3' C 0.6144(11) 0.3815(7) 0.4500(6) 0.314(8) Uani 0.582(9) 1 d PG B -2
H3'A H 0.6166 0.3349 0.4416 0.377 Uiso 0.582(9) 1 calc PR B -2
C4' C 0.5394(10) 0.4124(9) 0.4394(5) 0.314(8) Uani 0.582(9) 1 d PG B -2
H4'A H 0.4877 0.3884 0.4235 0.377 Uiso 0.582(9) 1 calc PR B -2
C5' C 0.5372(10) 0.4755(9) 0.4508(5) 0.314(8) Uani 0.582(9) 1 d PG B -2
H5'A H 0.4835 0.4985 0.4432 0.377 Uiso 0.582(9) 1 calc PR B -2
C6' C 0.6082(9) 0.5078(7) 0.4725(5) 0.314(8) Uani 0.582(9) 1 d PG B -2
H6'A H 0.6052 0.5545 0.4806 0.377 Uiso 0.582(9) 1 calc PR B -2
C7' C 0.7608(12) 0.5147(9) 0.5065(7) 0.314(8) Uani 0.582(9) 1 d PG B -2
H7'C H 0.7471 0.5619 0.5125 0.471 Uiso 0.582(9) 1 calc PR B -2
H7'D H 0.7977 0.5129 0.4808 0.471 Uiso 0.582(9) 1 calc PR B -2
H7'A H 0.7910 0.4943 0.5420 0.471 Uiso 0.582(9) 1 calc PR B -2

loop_
_atom_site_aniso_label
_atom_site_aniso_U_11
_atom_site_aniso_U_22
_atom_site_aniso_U_33
_atom_site_aniso_U_23
_atom_site_aniso_U_13
_atom_site_aniso_U_12
Na1 0.0591(5) 0.0516(5) 0.0897(7) -0.0174(4) 0.0343(5) -0.0097(4)
Na2 0.0537(5) 0.0529(5) 0.0819(6) 0.0002(4) 0.0323(4) -0.0007(4)
O1A 0.0409(7) 0.0561(8) 0.0526(8) -0.0110(6) 0.0160(6) -0.0074(6)
O2A 0.0389(7) 0.0478(7) 0.0550(8) -0.0067(6) 0.0139(6) -0.0049(6)
C1A 0.0435(10) 0.0353(9) 0.0461(10) 0.0001(7) 0.0155(8) -0.0007(7)
C2A 0.0439(10) 0.0398(9) 0.0478(10) -0.0031(8) 0.0150(8) -0.0031(8)
C3A 0.0529(11) 0.0475(11) 0.0493(11) -0.0062(8) 0.0182(9) -0.0065(9)
C4A 0.0562(12) 0.0516(11) 0.0527(12) -0.0040(9) 0.0260(10) -0.0050(9)
C5A 0.0477(11) 0.0424(10) 0.0579(12) -0.0007(9) 0.0219(9) -0.0031(8)
C6A 0.0438(10) 0.0397(9) 0.0496(11) -0.0008(8) 0.0137(8) -0.0021(8)
C7A 0.0650(14) 0.0738(15) 0.0458(11) -0.0097(10) 0.0162(10) -0.0115(11)
C8A 0.093(2) 0.102(2) 0.0637(16) -0.0026(15) -0.0014(14) 0.0126(17)
C9A 0.0837(18) 0.095(2) 0.0590(14) -0.0245(13) 0.0191(13) -0.0311(15)
C10A 0.0878(19) 0.123(2) 0.0502(14) -0.0146(14) 0.0246(13) -0.0295(17)
C11A 0.0489(11) 0.0608(13) 0.0689(14) -0.0019(10) 0.0265(10) -0.0034(10)
C12A 0.0600(14) 0.0778(17) 0.103(2) -0.0066(15) 0.0339(14) 0.0103(13)
C13A 0.0620(15) 0.095(2) 0.0914(19) 0.0120(15) 0.0368(14) -0.0150(13)
C14A 0.0452(12) 0.0869(17) 0.0887(18) -0.0122(14) 0.0232(12) -0.0105(12)
C15A 0.0402(9) 0.0410(9) 0.0445(10) 0.0009(7) 0.0136(8) -0.0036(7)
C16A 0.0490(11) 0.0546(11) 0.0491(11) 0.0050(9) 0.0120(9) 0.0025(9)
C17A 0.0400(9) 0.0450(10) 0.0386(9) 0.0014(7) 0.0143(7) -0.0010(8)
C18A 0.0400(9) 0.0468(10) 0.0412(10) -0.0022(8) 0.0139(8) -0.0017(8)
C19A 0.0448(10) 0.0505(11) 0.0487(11) -0.0015(9) 0.0112(8) 0.0037(8)
C20A 0.0507(11) 0.0433(10) 0.0530(11) -0.0005(8) 0.0136(9) 0.0049(8)
C21A 0.0475(11) 0.0454(10) 0.0453(10) -0.0007(8) 0.0144(8) -0.0046(8)
C22A 0.0410(10) 0.0483(10) 0.0417(10) 0.0017(8) 0.0116(8) -0.0010(8)
C23A 0.0499(12) 0.0551(12) 0.0700(14) -0.0073(10) 0.0032(10) 0.0093(10)
C24A 0.0628(14) 0.0820(17) 0.0650(15) 0.0068(13) -0.0017(12) 0.0048(12)
C25A 0.0434(12) 0.0958(19) 0.0851(18) -0.0199(14) 0.0135(11) 0.0091(12)
C26A 0.0754(18) 0.0672(17) 0.123(3) -0.0090(16) -0.0238(17) 0.0240(14)
C27A 0.0566(12) 0.0485(11) 0.0537(12) -0.0042(9) 0.0127(9) -0.0076(9)
C28A 0.0685(14) 0.0652(14) 0.0573(13) -0.0120(11) 0.0071(11) -0.0087(11)
C29A 0.0817(17) 0.0463(12) 0.0882(18) -0.0090(12) 0.0081(14) -0.0078(12)
C30A 0.0705(16) 0.0758(16) 0.0827(17) -0.0087(13) 0.0253(13) -0.0248(13)
O1B 0.0568(9) 0.0491(8) 0.0681(10) 0.0057(7) 0.0225(8) -0.0084(6)
O2B 0.0443(7) 0.0517(8) 0.0681(9) 0.0032(7) 0.0168(7) -0.0063(6)
C1B 0.0457(10) 0.0428(10) 0.0590(12) 0.0006(8) 0.0205(9) 0.0006(8)
C2B 0.0441(10) 0.0458(11) 0.0622(13) 0.0035(9) 0.0212(9) 0.0005(8)
C3B 0.0460(11) 0.0452(11) 0.0643(13) -0.0009(9) 0.0179(9) -0.0026(8)
C4B 0.0542(12) 0.0518(11) 0.0573(12) 0.0002(9) 0.0182(10) -0.0016(9)
C5B 0.0533(12) 0.0485(11) 0.0613(13) 0.0017(9) 0.0213(10) -0.0030(9)
C6B 0.0527(11) 0.0424(10) 0.0639(13) -0.0008(9) 0.0205(10) -0.0056(9)
C7B 0.0567(12) 0.0550(12) 0.0647(13) -0.0022(10) 0.0145(10) -0.0117(10)
C8B 0.0707(15) 0.0496(13) 0.0935(19) -0.0095(12) 0.0098(13) -0.0067(11)
C9B 0.0546(13) 0.0719(16) 0.0974(19) 0.0018(14) 0.0171(13) -0.0128(12)
C10B 0.094(2) 0.0811(18) 0.0712(17) -0.0117(13) 0.0177(14) -0.0331(15)
C11B 0.0746(15) 0.0605(13) 0.0663(14) 0.0024(11) 0.0296(12) -0.0149(12)
C12B 0.0948(19) 0.0800(17) 0.0682(16) 0.0101(13) 0.0321(14) -0.0134(15)
C13B 0.158(3) 0.0574(16) 0.116(3) 0.0169(16) 0.071(2) -0.0066(18)
C14B 0.0775(18) 0.144(3) 0.0799(19) 0.0052(18) 0.0328(15) -0.0411(19)
C15B 0.0533(11) 0.0430(10) 0.0598(12) 0.0001(9) 0.0234(9) -0.0020(9)
C16B 0.0816(16) 0.0498(12) 0.0709(15) -0.0054(10) 0.0320(13) 0.0041(11)
C17B 0.0495(11) 0.0506(11) 0.0514(11) -0.0072(9) 0.0205(9) -0.0049(9)
C18B 0.0474(11) 0.0503(11) 0.0544(11) -0.0061(9) 0.0191(9) -0.0054(9)
C19B 0.0502(11) 0.0569(12) 0.0567(12) -0.0046(9) 0.0167(9) -0.0014(9)
C20B 0.0473(11) 0.0674(14) 0.0610(13) -0.0091(11) 0.0129(10) -0.0051(10)
C21B 0.0530(12) 0.0679(14) 0.0613(13) -0.0133(11) 0.0207(10) -0.0149(10)
C22B 0.0619(13) 0.0527(12) 0.0586(12) -0.0054(10) 0.0233(10) -0.0101(10)
C23B 0.0524(13) 0.0661(14) 0.0788(16) 0.0102(12) 0.0066(11) -0.0017(11)
C24B 0.135(8) 0.057(3) 0.093(5) 0.007(3) -0.018(5) -0.012(5)
C25B 0.097(6) 0.143(8) 0.105(7) 0.060(6) 0.038(5) 0.031(5)
C26B 0.072(5) 0.076(4) 0.069(5) 0.013(3) 0.001(3) -0.001(3)
C23C 0.0524(13) 0.0661(14) 0.0788(16) 0.0102(12) 0.0066(11) -0.0017(11)
C24C 0.135(10) 0.067(5) 0.151(9) 0.018(5) 0.080(9) 0.020(6)
C25C 0.071(4) 0.070(5) 0.073(5) 0.024(4) 0.016(4) -0.004(3)
C26C 0.095(12) 0.176(16) 0.086(10) 0.033(9) -0.015(7) -0.069(10)
C27B 0.0569(14) 0.0801(17) 0.0811(17) -0.0071(13) 0.0194(12) -0.0222(12)
C28B 0.084(7) 0.091(6) 0.215(19) -0.025(8) 0.095(10) -0.017(5)
C29B 0.065(4) 0.066(4) 0.108(7) 0.000(4) 0.025(4) -0.024(3)
C30B 0.083(5) 0.115(8) 0.085(5) 0.011(5) -0.004(4) -0.043(5)
C27C 0.0569(14) 0.0801(17) 0.0811(17) -0.0071(13) 0.0194(12) -0.0222(12)
C28C 0.089(5) 0.272(15) 0.110(6) -0.021(6) 0.053(4) -0.084(7)
C29C 0.073(4) 0.084(4) 0.189(11) -0.038(6) 0.036(5) -0.027(3)
C30C 0.052(3) 0.100(4) 0.151(7) 0.004(4) 0.016(3) -0.024(3)
O1TA 0.0716(12) 0.0888(14) 0.1231(17) -0.0003(12) 0.0317(11) 0.0099(10)
C1TA 0.0714(19) 0.111(3) 0.139(3) 0.005(2) 0.0328(19) 0.0044(18)
C2TA 0.078(2) 0.127(3) 0.112(3) -0.046(2) 0.0167(19) 0.014(2)
C3TA 0.108(3) 0.124(3) 0.151(4) 0.014(3) 0.020(3) 0.025(2)
C4TA 0.139(4) 0.175(5) 0.162(4) 0.066(4) 0.078(3) 0.075(3)
O1TB 0.0635(10) 0.0766(12) 0.1194(15) 0.0000(10) 0.0525(10) 0.0042(8)
C1TB 0.0786(19) 0.0828(19) 0.136(3) -0.0108(18) 0.0544(19) 0.0123(15)
C2TB 0.080(2) 0.123(3) 0.161(4) 0.043(3) 0.069(2) 0.0330(19)
C3TB 0.100(3) 0.099(3) 0.233(5) -0.026(3) 0.098(3) -0.019(2)
C4TB 0.093(2) 0.0757(18) 0.145(3) 0.0101(18) 0.073(2) 0.0103(15)
O1TC 0.1064(16) 0.0715(12) 0.1232(17) -0.0477(12) 0.0479(14) -0.0227(11)
C1TC 0.146(4) 0.093(3) 0.220(5) -0.079(3) 0.075(4) -0.008(2)
C2TC 0.188(5) 0.080(2) 0.093(2) -0.0233(18) 0.047(3) 0.012(3)
C3TC 0.192(5) 0.095(2) 0.109(3) -0.047(2) 0.069(3) -0.066(3)
C4TC 0.118(3) 0.104(2) 0.094(2) -0.0323(19) 0.048(2) -0.021(2)
C1 0.171(5) 0.136(4) 0.160(5) 0.002(3) 0.048(4) -0.017(3)
C2 0.171(5) 0.136(4) 0.160(5) 0.002(3) 0.048(4) -0.017(3)
C3 0.171(5) 0.136(4) 0.160(5) 0.002(3) 0.048(4) -0.017(3)
C4 0.171(5) 0.136(4) 0.160(5) 0.002(3) 0.048(4) -0.017(3)
C5 0.171(5) 0.136(4) 0.160(5) 0.002(3) 0.048(4) -0.017(3)
C6 0.171(5) 0.136(4) 0.160(5) 0.002(3) 0.048(4) -0.017(3)
C7 0.171(5) 0.136(4) 0.160(5) 0.002(3) 0.048(4) -0.017(3)
C1' 0.370(16) 0.351(12) 0.258(9) 0.098(9) 0.148(10) 0.147(12)
C2' 0.370(16) 0.351(12) 0.258(9) 0.098(9) 0.148(10) 0.147(12)
C3' 0.370(16) 0.351(12) 0.258(9) 0.098(9) 0.148(10) 0.147(12)
C4' 0.370(16) 0.351(12) 0.258(9) 0.098(9) 0.148(10) 0.147(12)
C5' 0.370(16) 0.351(12) 0.258(9) 0.098(9) 0.148(10) 0.147(12)
C6' 0.370(16) 0.351(12) 0.258(9) 0.098(9) 0.148(10) 0.147(12)
C7' 0.370(16) 0.351(12) 0.258(9) 0.098(9) 0.148(10) 0.147(12)

loop_
_atom_type_symbol
_atom_type_description
_atom_type_scat_dispersion_real
_atom_type_scat_dispersion_imag
_atom_type_scat_source
C C 0.0033 0.0016 'International Tables Vol C Tables 4.2.6.8 and 6.1.1.4'
H H 0.0000 0.0000 'International Tables Vol C Tables 4.2.6.8 and 6.1.1.4'
O O 0.0106 0.0060 'International Tables Vol C Tables 4.2.6.8 and 6.1.1.4'
Na Na 0.0362 0.0249 'International Tables Vol C Tables 4.2.6.8 and 6.1.1.4'

loop_
_geom_angle_atom_site_label_1
_geom_angle_atom_site_label_2
_geom_angle_atom_site_label_3
_geom_angle
_geom_angle_site_symmetry_1
_geom_angle_site_symmetry_3
_geom_angle_publ_flag
O2B Na1 O1TC 97.78(7) . . ?
O2B Na1 O1A 99.62(6) . . ?
O1TC Na1 O1A 140.00(9) . . ?
O2B Na1 O1TA 128.68(8) . . ?
O1TC Na1 O1TA 90.99(9) . . ?
O1A Na1 O1TA 105.30(7) . . ?
O2B Na1 C2A 120.96(6) . . ?
O1TC Na1 C2A 134.15(8) . . ?
O1A Na1 C2A 23.49(5) . . ?
O1TA Na1 C2A 83.44(7) . . ?
O2B Na1 Na2 36.44(4) . . ?
O1TC Na1 Na2 134.22(7) . . ?
O1A Na1 Na2 70.32(4) . . ?
O1TA Na1 Na2 116.07(7) . . ?
C2A Na1 Na2 87.45(4) . . ?
O2B Na1 H2O2 35.7(8) . . ?
O1TC Na1 H2O2 109.0(8) . . ?
O1A Na1 H2O2 106.1(8) . . ?
O1TA Na1 H2O2 93.8(8) . . ?
C2A Na1 H2O2 116.7(8) . . ?
Na2 Na1 H2O2 38.3(8) . . ?
O2A Na2 O1TB 139.86(7) . . ?
O2A Na2 O2B 104.60(6) . . ?
O1TB Na2 O2B 107.04(7) . . ?
O2A Na2 O1B 114.52(6) . . ?
O1TB Na2 O1B 102.11(7) . . ?
O2B Na2 O1B 61.43(6) . . ?
O2A Na2 Na1 76.21(5) . . ?
O1TB Na2 Na1 141.12(6) . . ?
O2B Na2 Na1 35.24(4) . . ?
O1B Na2 Na1 57.37(4) . . ?
O2A Na2 H2O2 114.5(8) . . ?
O1TB Na2 H2O2 105.7(8) . . ?
O2B Na2 H2O2 37.0(9) . . ?
O1B Na2 H2O2 24.5(9) . . ?
Na1 Na2 H2O2 41.6(9) . . ?
C2A O1A Na1 114.31(12) . . ?
C2A O1A H1O1 113.3(16) . . ?
Na1 O1A H1O1 110.2(16) . . ?
C18A O2A Na2 132.49(12) . . ?
C18A O2A H1O1 108.7(11) . . ?
Na2 O2A H1O1 104.1(11) . . ?
C6A C1A C2A 118.82(17) . . ?
C6A C1A C15A 121.04(16) . . ?
C2A C1A C15A 120.15(16) . . ?
O1A C2A C1A 120.50(17) . . ?
O1A C2A C3A 119.09(17) . . ?
C1A C2A C3A 120.40(17) . . ?
O1A C2A Na1 42.21(9) . . ?
C1A C2A Na1 114.17(12) . . ?
C3A C2A Na1 108.38(12) . . ?
C4A C3A C2A 117.43(19) . . ?
C4A C3A C7A 120.78(18) . . ?
C2A C3A C7A 121.73(18) . . ?
C5A C4A C3A 123.73(19) . . ?
C5A C4A H4AA 118.1 . . ?
C3A C4A H4AA 118.1 . . ?
C4A C5A C6A 117.15(18) . . ?
C4A C5A C11A 120.19(18) . . ?
C6A C5A C11A 122.58(19) . . ?
C5A C6A C1A 122.32(18) . . ?
C5A C6A H6AA 118.8 . . ?
C1A C6A H6AA 118.8 . . ?
C10A C7A C8A 107.9(2) . . ?
C10A C7A C9A 106.4(2) . . ?
C8A C7A C9A 109.1(2) . . ?
C10A C7A C3A 111.7(2) . . ?
C8A C7A C3A 109.13(19) . . ?
C9A C7A C3A 112.4(2) . . ?
C7A C8A H8AA 109.5 . . ?
C7A C8A H8AB 109.5 . . ?
H8AA C8A H8AB 109.5 . . ?
C7A C8A H8AC 109.5 . . ?
H8AA C8A H8AC 109.5 . . ?
H8AB C8A H8AC 109.5 . . ?
C7A C9A H9AA 109.5 . . ?
C7A C9A H9AB 109.5 . . ?
H9AA C9A H9AB 109.5 . . ?
C7A C9A H9AC 109.5 . . ?
H9AA C9A H9AC 109.5 . . ?
H9AB C9A H9AC 109.5 . . ?
C7A C10A H10A 109.5 . . ?
C7A C10A H10B 109.5 . . ?
H10A C10A H10B 109.5 . . ?
C7A C10A H10C 109.5 . . ?
H10A C10A H10C 109.5 . . ?
H10B C10A H10C 109.5 . . ?
C14A C11A C13A 107.7(2) . . ?
C14A C11A C5A 111.98(18) . . ?
C13A C11A C5A 111.9(2) . . ?
C14A C11A C12A 108.6(2) . . ?
C13A C11A C12A 108.5(2) . . ?
C5A C11A C12A 108.14(18) . . ?
C11A C12A H12A 109.5 . . ?
C11A C12A H12B 109.5 . . ?
H12A C12A H12B 109.5 . . ?
C11A C12A H12C 109.5 . . ?
H12A C12A H12C 109.5 . . ?
H12B C12A H12C 109.5 . . ?
C11A C13A H13A 109.5 . . ?
C11A C13A H13B 109.5 . . ?
H13A C13A H13B 109.5 . . ?
C11A C13A H13C 109.5 . . ?
H13A C13A H13C 109.5 . . ?
H13B C13A H13C 109.5 . . ?
C11A C14A H14A 109.5 . . ?
C11A C14A H14B 109.5 . . ?
H14A C14A H14B 109.5 . . ?
C11A C14A H14C 109.5 . . ?
H14A C14A H14C 109.5 . . ?
H14B C14A H14C 109.5 . . ?
C17A C15A C16A 112.72(16) . . ?
C17A C15A C1A 110.49(14) . . ?
C16A C15A C1A 112.94(16) . . ?
C17A C15A H15A 106.7 . . ?
C16A C15A H15A 106.7 . . ?
C1A C15A H15A 106.7 . . ?
C15A C16A H16A 109.5 . . ?
C15A C16A H16B 109.5 . . ?
H16A C16A H16B 109.5 . . ?
C15A C16A H16C 109.5 . . ?
H16A C16A H16C 109.5 . . ?
H16B C16A H16C 109.5 . . ?
C22A C17A C18A 119.27(17) . . ?
C22A C17A C15A 121.44(16) . . ?
C18A C17A C15A 119.25(16) . . ?
O2A C18A C19A 121.51(17) . . ?
O2A C18A C17A 119.16(16) . . ?
C19A C18A C17A 119.32(17) . . ?
C20A C19A C18A 118.54(17) . . ?
C20A C19A C23A 120.81(18) . . ?
C18A C19A C23A 120.60(18) . . ?
C21A C20A C19A 123.09(18) . . ?
C21A C20A H20A 118.5 . . ?
C19A C20A H20A 118.5 . . ?
C22A C21A C20A 116.80(18) . . ?
C22A C21A C27A 120.50(18) . . ?
C20A C21A C27A 122.69(18) . . ?
C17A C22A C21A 122.71(18) . . ?
C17A C22A H22A 118.6 . . ?
C21A C22A H22A 118.6 . . ?
C25A C23A C26A 107.3(2) . . ?
C25A C23A C24A 109.9(2) . . ?
C26A C23A C24A 107.7(2) . . ?
C25A C23A C19A 110.8(2) . . ?
C26A C23A C19A 111.76(19) . . ?
C24A C23A C19A 109.31(19) . . ?
C23A C24A H24A 109.5 . . ?
C23A C24A H24B 109.5 . . ?
H24A C24A H24B 109.5 . . ?
C23A C24A H24C 109.5 . . ?
H24A C24A H24C 109.5 . . ?
H24B C24A H24C 109.5 . . ?
C23A C25A H25A 109.5 . . ?
C23A C25A H25B 109.5 . . ?
H25A C25A H25B 109.5 . . ?
C23A C25A H25C 109.5 . . ?
H25A C25A H25C 109.5 . . ?
H25B C25A H25C 109.5 . . ?
C23A C26A H26A 109.5 . . ?
C23A C26A H26B 109.5 . . ?
H26A C26A H26B 109.5 . . ?
C23A C26A H26C 109.5 . . ?
H26A C26A H26C 109.5 . . ?
H26B C26A H26C 109.5 . . ?
C29A C27A C28A 108.1(2) . . ?
C29A C27A C30A 108.7(2) . . ?
C28A C27A C30A 108.6(2) . . ?
C29A C27A C21A 112.52(18) . . ?
C28A C27A C21A 108.90(17) . . ?
C30A C27A C21A 110.00(18) . . ?
C27A C28A H28A 109.5 . . ?
C27A C28A H28B 109.5 . . ?
H28A C28A H28B 109.5 . . ?
C27A C28A H28C 109.5 . . ?
H28A C28A H28C 109.5 . . ?
H28B C28A H28C 109.5 . . ?
C27A C29A H29A 109.5 . . ?
C27A C29A H29B 109.5 . . ?
H29A C29A H29B 109.5 . . ?
C27A C29A H29C 109.5 . . ?
H29A C29A H29C 109.5 . . ?
H29B C29A H29C 109.5 . . ?
C27A C30A H30A 109.5 . . ?
C27A C30A H30B 109.5 . . ?
H30A C30A H30B 109.5 . . ?
C27A C30A H30C 109.5 . . ?
H30A C30A H30C 109.5 . . ?
H30B C30A H30C 109.5 . . ?
C2B O1B Na2 123.34(12) . . ?
C2B O1B H2O2 110.0(19) . . ?
Na2 O1B H2O2 67.3(18) . . ?
C18B O2B Na1 131.34(13) . . ?
C18B O2B Na2 120.34(12) . . ?
Na1 O2B Na2 108.31(6) . . ?
C6B C1B C2B 118.69(19) . . ?
C6B C1B C15B 120.82(18) . . ?
C2B C1B C15B 120.46(17) . . ?
O1B C2B C3B 120.18(18) . . ?
O1B C2B C1B 119.27(19) . . ?
C3B C2B C1B 120.54(18) . . ?
C4B C3B C2B 117.52(19) . . ?
C4B C3B C7B 120.4(2) . . ?
C2B C3B C7B 122.08(18) . . ?
C5B C4B C3B 123.2(2) . . ?
C5B C4B H4BA 118.4 . . ?
C3B C4B H4BA 118.4 . . ?
C4B C5B C6B 117.36(19) . . ?
C4B C5B C11B 122.8(2) . . ?
C6B C5B C11B 119.83(19) . . ?
C1B C6B C5B 122.31(19) . . ?
C1B C6B H6BA 118.8 . . ?
C5B C6B H6BA 118.8 . . ?
C8B C7B C10B 107.1(2) . . ?
C8B C7B C9B 109.1(2) . . ?
C10B C7B C9B 108.4(2) . . ?
C8B C7B C3B 112.18(19) . . ?
C10B C7B C3B 111.80(19) . . ?
C9B C7B C3B 108.15(19) . . ?
C7B C8B H8BA 109.5 . . ?
C7B C8B H8BB 109.5 . . ?
H8BA C8B H8BB 109.5 . . ?
C7B C8B H8BC 109.5 . . ?
H8BA C8B H8BC 109.5 . . ?
H8BB C8B H8BC 109.5 . . ?
C7B C9B H9BA 109.5 . . ?
C7B C9B H9BB 109.5 . . ?
H9BA C9B H9BB 109.5 . . ?
C7B C9B H9BC 109.5 . . ?
H9BA C9B H9BC 109.5 . . ?
H9BB C9B H9BC 109.5 . . ?
C7B C10B H10D 109.5 . . ?
C7B C10B H10E 109.5 . . ?
H10D C10B H10E 109.5 . . ?
C7B C10B H10F 109.5 . . ?
H10D C10B H10F 109.5 . . ?
H10E C10B H10F 109.5 . . ?
C12B C11B C14B 107.6(2) . . ?
C12B C11B C13B 108.9(2) . . ?
C14B C11B C13B 109.7(3) . . ?
C12B C11B C5B 112.7(2) . . ?
C14B C11B C5B 108.9(2) . . ?
C13B C11B C5B 109.0(2) . . ?
C11B C12B H12D 109.5 . . ?
C11B C12B H12E 109.5 . . ?
H12D C12B H12E 109.5 . . ?
C11B C12B H12F 109.5 . . ?
H12D C12B H12F 109.5 . . ?
H12E C12B H12F 109.5 . . ?
C11B C13B H13D 109.5 . . ?
C11B C13B H13E 109.5 . . ?
H13D C13B H13E 109.5 . . ?
C11B C13B H13F 109.5 . . ?
H13D C13B H13F 109.5 . . ?
H13E C13B H13F 109.5 . . ?
C11B C14B H14D 109.5 . . ?
C11B C14B H14E 109.5 . . ?
H14D C14B H14E 109.5 . . ?
C11B C14B H14F 109.5 . . ?
H14D C14B H14F 109.5 . . ?
H14E C14B H14F 109.5 . . ?
C1B C15B C17B 111.93(16) . . ?
C1B C15B C16B 112.94(18) . . ?
C17B C15B C16B 112.59(19) . . ?
C1B C15B H15B 106.3 . . ?
C17B C15B H15B 106.3 . . ?
C16B C15B H15B 106.3 . . ?
C15B C16B H16D 109.5 . . ?
C15B C16B H16E 109.5 . . ?
H16D C16B H16E 109.5 . . ?
C15B C16B H16F 109.5 . . ?
H16D C16B H16F 109.5 . . ?
H16E C16B H16F 109.5 . . ?
C22B C17B C18B 119.9(2) . . ?
C22B C17B C15B 120.36(19) . . ?
C18B C17B C15B 119.69(17) . . ?
O2B C18B C19B 122.83(19) . . ?
O2B C18B C17B 118.91(18) . . ?
C19B C18B C17B 118.25(18) . . ?
C20B C19B C18B 118.1(2) . . ?
C20B C19B C23B 118.7(2) . . ?
C18B C19B C23B 123.26(19) . . ?
C21B C20B C19B 124.0(2) . . ?
C21B C20B H20B 118.0 . . ?
C19B C20B H20B 118.0 . . ?
C22B C21B C20B 116.5(2) . . ?
C22B C21B C27B 121.7(2) . . ?
C20B C21B C27B 121.8(2) . . ?
C21B C22B C17B 122.5(2) . . ?
C21B C22B H22B 118.7 . . ?
C17B C22B H22B 118.7 . . ?
C24B C23B C19B 114.3(4) . . ?
C24B C23B C26B 109.3(6) . . ?
C19B C23B C26B 111.1(5) . . ?
C24B C23B C25B 111.0(6) . . ?
C19B C23B C25B 107.4(4) . . ?
C26B C23B C25B 103.1(5) . . ?
C23B C24B H24G 109.5 . . ?
C23B C24B H24H 109.5 . . ?
H24G C24B H24H 109.5 . . ?
C23B C24B H24I 109.5 . . ?
H24G C24B H24I 109.5 . . ?
H24H C24B H24I 109.5 . . ?
C23B C25B H25D 109.5 . . ?
C23B C25B H25E 109.5 . . ?
H25D C25B H25E 109.5 . . ?
C23B C25B H25F 109.5 . . ?
H25D C25B H25F 109.5 . . ?
H25E C25B H25F 109.5 . . ?
C23B C26B H26D 109.5 . . ?
C23B C26B H26E 109.5 . . ?
H26D C26B H26E 109.5 . . ?
C23B C26B H26F 109.5 . . ?
H26D C26B H26F 109.5 . . ?
H26E C26B H26F 109.5 . . ?
H24D C24C H24E 109.5 . . ?
H24D C24C H24F 109.5 . . ?
H24E C24C H24F 109.5 . . ?
H25G C25C H25H 109.5 . . ?
H25G C25C H25I 109.5 . . ?
H25H C25C H25I 109.5 . . ?
H26G C26C H26H 109.5 . . ?
H26G C26C H26I 109.5 . . ?
H26H C26C H26I 109.5 . . ?
C28B C27B C21B 113.4(5) . . ?
C28B C27B C30B 116.2(9) . . ?
C21B C27B C30B 106.3(3) . . ?
C28B C27B C29B 111.7(7) . . ?
C21B C27B C29B 110.0(3) . . ?
C30B C27B C29B 98.1(6) . . ?
C27B C28B H28D 109.5 . . ?
C27B C28B H28E 109.5 . . ?
H28D C28B H28E 109.5 . . ?
C27B C28B H28F 109.5 . . ?
H28D C28B H28F 109.5 . . ?
H28E C28B H28F 109.5 . . ?
C27B C29B H29D 109.5 . . ?
C27B C29B H29E 109.5 . . ?
H29D C29B H29E 109.5 . . ?
C27B C29B H29F 109.5 . . ?
H29D C29B H29F 109.5 . . ?
H29E C29B H29F 109.5 . . ?
C27B C30B H30D 109.5 . . ?
C27B C30B H30E 109.5 . . ?
H30D C30B H30E 109.5 . . ?
C27B C30B H30F 109.5 . . ?
H30D C30B H30F 109.5 . . ?
H30E C30B H30F 109.5 . . ?
H28G C28C H28H 109.5 . . ?
H28G C28C H28I 109.5 . . ?
H28H C28C H28I 109.5 . . ?
H29G C29C H29H 109.5 . . ?
H29G C29C H29I 109.5 . . ?
H29H C29C H29I 109.5 . . ?
H30G C30C H30H 109.5 . . ?
H30G C30C H30I 109.5 . . ?
H30H C30C H30I 109.5 . . ?
C4TA O1TA C1TA 106.6(3) . . ?
C4TA O1TA Na1 126.0(2) . . ?
C1TA O1TA Na1 127.3(2) . . ?
O1TA C1TA C2TA 106.5(3) . . ?
O1TA C1TA H1TA 110.4 . . ?
C2TA C1TA H1TA 110.4 . . ?
O1TA C1TA H1TB 110.4 . . ?
C2TA C1TA H1TB 110.4 . . ?
H1TA C1TA H1TB 108.6 . . ?
C1TA C2TA C3TA 103.0(3) . . ?
C1TA C2TA H2TA 111.2 . . ?
C3TA C2TA H2TA 111.2 . . ?
C1TA C2TA H2TB 111.2 . . ?
C3TA C2TA H2TB 111.2 . . ?
H2TA C2TA H2TB 109.1 . . ?
C4TA C3TA C2TA 105.7(4) . . ?
C4TA C3TA H3TA 110.6 . . ?
C2TA C3TA H3TA 110.6 . . ?
C4TA C3TA H3TB 110.6 . . ?
C2TA C3TA H3TB 110.6 . . ?
H3TA C3TA H3TB 108.7 . . ?
O1TA C4TA C3TA 109.7(4) . . ?
O1TA C4TA H4TA 109.7 . . ?
C3TA C4TA H4TA 109.7 . . ?
O1TA C4TA H4TB 109.7 . . ?
C3TA C4TA H4TB 109.7 . . ?
H4TA C4TA H4TB 108.2 . . ?
C1TB O1TB C4TB 107.9(2) . . ?
C1TB O1TB Na2 133.12(18) . . ?
C4TB O1TB Na2 117.24(15) . . ?
O1TB C1TB C2TB 108.1(3) . . ?
O1TB C1TB H1TC 110.1 . . ?
C2TB C1TB H1TC 110.1 . . ?
O1TB C1TB H1TD 110.1 . . ?
C2TB C1TB H1TD 110.1 . . ?
H1TC C1TB H1TD 108.4 . . ?
C1TB C2TB C3TB 107.0(3) . . ?
C1TB C2TB H2TC 110.3 . . ?
C3TB C2TB H2TC 110.3 . . ?
C1TB C2TB H2TD 110.3 . . ?
C3TB C2TB H2TD 110.3 . . ?
H2TC C2TB H2TD 108.6 . . ?
C4TB C3TB C2TB 108.0(3) . . ?
C4TB C3TB H3TC 110.1 . . ?
C2TB C3TB H3TC 110.1 . . ?
C4TB C3TB H3TD 110.1 . . ?
C2TB C3TB H3TD 110.1 . . ?
H3TC C3TB H3TD 108.4 . . ?
C3TB C4TB O1TB 108.5(3) . . ?
C3TB C4TB H4TC 110.0 . . ?
O1TB C4TB H4TC 110.0 . . ?
C3TB C4TB H4TD 110.0 . . ?
O1TB C4TB H4TD 110.0 . . ?
H4TC C4TB H4TD 108.4 . . ?
C4TC O1TC C1TC 107.9(3) . . ?
C4TC O1TC Na1 127.4(2) . . ?
C1TC O1TC Na1 123.5(2) . . ?
C2TC C1TC O1TC 110.5(4) . . ?
C2TC C1TC H1TE 109.6 . . ?
O1TC C1TC H1TE 109.6 . . ?
C2TC C1TC H1TF 109.6 . . ?
O1TC C1TC H1TF 109.6 . . ?
H1TE C1TC H1TF 108.1 . . ?
C1TC C2TC C3TC 106.5(3) . . ?
C1TC C2TC H2TE 110.4 . . ?
C3TC C2TC H2TE 110.4 . . ?
C1TC C2TC H2TF 110.4 . . ?
C3TC C2TC H2TF 110.4 . . ?
H2TE C2TC H2TF 108.6 . . ?
C2TC C3TC C4TC 104.1(3) . . ?
C2TC C3TC H3TE 110.9 . . ?
C4TC C3TC H3TE 110.9 . . ?
C2TC C3TC H3TF 110.9 . . ?
C4TC C3TC H3TF 110.9 . . ?
H3TE C3TC H3TF 109.0 . . ?
O1TC C4TC C3TC 105.5(3) . . ?
O1TC C4TC H4TE 110.6 . . ?
C3TC C4TC H4TE 110.6 . . ?
O1TC C4TC H4TF 110.6 . . ?
C3TC C4TC H4TF 110.6 . . ?
H4TE C4TC H4TF 108.8 . . ?
C6 C1 C2 117.2 . . ?
C6 C1 C7 122.0 . . ?
C2 C1 C7 120.7 . . ?
C3 C2 C1 120.2 . . ?
C3 C2 H2A 119.9 . . ?
C1 C2 H2A 119.9 . . ?
C2 C3 C4 121.1 . . ?
C2 C3 H3A 119.5 . . ?
C4 C3 H3A 119.5 . . ?
C5 C4 C3 119.0 . . ?
C5 C4 H4A 120.5 . . ?
C3 C4 H4A 120.5 . . ?
C4 C5 C6 120.1 . . ?
C4 C5 H5A 119.9 . . ?
C6 C5 H5A 119.9 . . ?
C5 C6 C1 122.4 . . ?
C5 C6 H6A 118.8 . . ?
C1 C6 H6A 118.8 . . ?
C1 C7 H7A 109.5 . . ?
C1 C7 H7B 109.5 . . ?
H7A C7 H7B 109.5 . . ?
C1 C7 H7C 109.5 . . ?
H7A C7 H7C 109.5 . . ?
H7B C7 H7C 109.5 . . ?
C6' C1' C2' 117.2 . . ?
C6' C1' C7' 122.1 . . ?
C2' C1' C7' 120.7 . . ?
C3' C2' C1' 120.2 . . ?
C3' C2' H2'A 119.9 . . ?
C1' C2' H2'A 119.9 . . ?
C2' C3' C4' 121.1 . . ?
C2' C3' H3'A 119.5 . . ?
C4' C3' H3'A 119.5 . . ?
C5' C4' C3' 119.0 . . ?
C5' C4' H4'A 120.5 . . ?
C3' C4' H4'A 120.5 . . ?
C4' C5' C6' 120.1 . . ?
C4' C5' H5'A 120.0 . . ?
C6' C5' H5'A 120.0 . . ?
C5' C6' C1' 122.4 . . ?
C5' C6' H6'A 118.8 . . ?
C1' C6' H6'A 118.8 . . ?
C1' C7' H7'C 109.5 . . ?
C1' C7' H7'D 109.5 . . ?
H7'C C7' H7'D 109.5 . . ?
C1' C7' H7'A 109.5 . . ?
H7'C C7' H7'A 109.5 . . ?
H7'D C7' H7'A 109.5 . . ?

loop_
_geom_bond_atom_site_label_1
_geom_bond_atom_site_label_2
_geom_bond_distance
_geom_bond_site_symmetry_2
_geom_bond_publ_flag
Na1 O2B 2.2758(17) . ?
Na1 O1TC 2.283(2) . ?
Na1 O1A 2.2950(18) . ?
Na1 O1TA 2.328(2) . ?
Na1 C2A 3.113(2) . ?
Na1 Na2 3.7440(13) . ?
Na1 H2O2 2.53(4) . ?
Na2 O2A 2.2305(16) . ?
Na2 O1TB 2.2858(19) . ?
Na2 O2B 2.3426(18) . ?
Na2 O1B 2.5548(18) . ?
Na2 H2O2 2.36(3) . ?
O1A C2A 1.361(2) . ?
O1A H1O1 1.01(3) . ?
O2A C18A 1.348(2) . ?
O2A H1O1 1.44(3) . ?
C1A C6A 1.392(3) . ?
C1A C2A 1.408(3) . ?
C1A C15A 1.536(3) . ?
C2A C3A 1.413(3) . ?
C3A C4A 1.391(3) . ?
C3A C7A 1.540(3) . ?
C4A C5A 1.387(3) . ?
C4A H4AA 0.9500 . ?
C5A C6A 1.390(3) . ?
C5A C11A 1.534(3) . ?
C6A H6AA 0.9500 . ?
C7A C10A 1.532(3) . ?
C7A C8A 1.531(4) . ?
C7A C9A 1.536(4) . ?
C8A H8AA 0.9800 . ?
C8A H8AB 0.9800 . ?
C8A H8AC 0.9800 . ?
C9A H9AA 0.9800 . ?
C9A H9AB 0.9800 . ?
C9A H9AC 0.9800 . ?
C10A H10A 0.9800 . ?
C10A H10B 0.9800 . ?
C10A H10C 0.9800 . ?
C11A C14A 1.524(4) . ?
C11A C13A 1.527(3) . ?
C11A C12A 1.540(3) . ?
C12A H12A 0.9800 . ?
C12A H12B 0.9800 . ?
C12A H12C 0.9800 . ?
C13A H13A 0.9800 . ?
C13A H13B 0.9800 . ?
C13A H13C 0.9800 . ?
C14A H14A 0.9800 . ?
C14A H14B 0.9800 . ?
C14A H14C 0.9800 . ?
C15A C17A 1.528(3) . ?
C15A C16A 1.533(3) . ?
C15A H15A 1.0000 . ?
C16A H16A 0.9800 . ?
C16A H16B 0.9800 . ?
C16A H16C 0.9800 . ?
C17A C22A 1.386(3) . ?
C17A C18A 1.417(3) . ?
C18A C19A 1.405(3) . ?
C19A C20A 1.397(3) . ?
C19A C23A 1.544(3) . ?
C20A C21A 1.394(3) . ?
C20A H20A 0.9500 . ?
C21A C22A 1.390(3) . ?
C21A C27A 1.535(3) . ?
C22A H22A 0.9500 . ?
C23A C25A 1.532(4) . ?
C23A C26A 1.535(4) . ?
C23A C24A 1.538(4) . ?
C24A H24A 0.9800 . ?
C24A H24B 0.9800 . ?
C24A H24C 0.9800 . ?
C25A H25A 0.9800 . ?
C25A H25B 0.9800 . ?
C25A H25C 0.9800 . ?
C26A H26A 0.9800 . ?
C26A H26B 0.9800 . ?
C26A H26C 0.9800 . ?
C27A C29A 1.525(3) . ?
C27A C28A 1.531(3) . ?
C27A C30A 1.531(3) . ?
C28A H28A 0.9800 . ?
C28A H28B 0.9800 . ?
C28A H28C 0.9800 . ?
C29A H29A 0.9800 . ?
C29A H29B 0.9800 . ?
C29A H29C 0.9800 . ?
C30A H30A 0.9800 . ?
C30A H30B 0.9800 . ?
C30A H30C 0.9800 . ?
O1B C2B 1.369(2) . ?
O1B H2O2 1.06(4) . ?
O2B C18B 1.349(2) . ?
C1B C6B 1.389(3) . ?
C1B C2B 1.409(3) . ?
C1B C15B 1.522(3) . ?
C2B C3B 1.409(3) . ?
C3B C4B 1.397(3) . ?
C3B C7B 1.544(3) . ?
C4B C5B 1.389(3) . ?
C4B H4BA 0.9500 . ?
C5B C6B 1.391(3) . ?
C5B C11B 1.535(3) . ?
C6B H6BA 0.9500 . ?
C7B C8B 1.530(3) . ?
C7B C10B 1.531(4) . ?
C7B C9B 1.535(3) . ?
C8B H8BA 0.9800 . ?
C8B H8BB 0.9800 . ?
C8B H8BC 0.9800 . ?
C9B H9BA 0.9800 . ?
C9B H9BB 0.9800 . ?
C9B H9BC 0.9800 . ?
C10B H10D 0.9800 . ?
C10B H10E 0.9800 . ?
C10B H10F 0.9800 . ?
C11B C12B 1.526(4) . ?
C11B C14B 1.529(4) . ?
C11B C13B 1.532(4) . ?
C12B H12D 0.9800 . ?
C12B H12E 0.9800 . ?
C12B H12F 0.9800 . ?
C13B H13D 0.9800 . ?
C13B H13E 0.9800 . ?
C13B H13F 0.9800 . ?
C14B H14D 0.9800 . ?
C14B H14E 0.9800 . ?
C14B H14F 0.9800 . ?
C15B C17B 1.526(3) . ?
C15B C16B 1.539(3) . ?
C15B H15B 1.0000 . ?
C16B H16D 0.9800 . ?
C16B H16E 0.9800 . ?
C16B H16F 0.9800 . ?
C17B C22B 1.387(3) . ?
C17B C18B 1.416(3) . ?
C18B C19B 1.415(3) . ?
C19B C20B 1.395(3) . ?
C19B C23B 1.547(3) . ?
C20B C21B 1.384(3) . ?
C20B H20B 0.9500 . ?
C21B C22B 1.383(3) . ?
C21B C27B 1.538(3) . ?
C22B H22B 0.9500 . ?
C23B C24B 1.465(8) . ?
C23B C26B 1.548(12) . ?
C23B C25B 1.565(8) . ?
C24B H24G 0.9800 . ?
C24B H24H 0.9800 . ?
C24B H24I 0.9800 . ?
C25B H25D 0.9800 . ?
C25B H25E 0.9800 . ?
C25B H25F 0.9800 . ?
C26B H26D 0.9800 . ?
C26B H26E 0.9800 . ?
C26B H26F 0.9800 . ?
C24C H24D 0.9800 . ?
C24C H24E 0.9800 . ?
C24C H24F 0.9800 . ?
C25C H25G 0.9800 . ?
C25C H25H 0.9800 . ?
C25C H25I 0.9800 . ?
C26C H26G 0.9800 . ?
C26C H26H 0.9800 . ?
C26C H26I 0.9800 . ?
C27B C28B 1.348(9) . ?
C27B C30B 1.575(8) . ?
C27B C29B 1.637(8) . ?
C28B H28D 0.9800 . ?
C28B H28E 0.9800 . ?
C28B H28F 0.9800 . ?
C29B H29D 0.9800 . ?
C29B H29E 0.9800 . ?
C29B H29F 0.9800 . ?
C30B H30D 0.9800 . ?
C30B H30E 0.9800 . ?
C30B H30F 0.9800 . ?
C28C H28G 0.9800 . ?
C28C H28H 0.9800 . ?
C28C H28I 0.9800 . ?
C29C H29G 0.9800 . ?
C29C H29H 0.9800 . ?
C29C H29I 0.9800 . ?
C30C H30G 0.9800 . ?
C30C H30H 0.9800 . ?
C30C H30I 0.9800 . ?
O1TA C4TA 1.414(5) . ?
O1TA C1TA 1.417(4) . ?
C1TA C2TA 1.473(5) . ?
C1TA H1TA 0.9900 . ?
C1TA H1TB 0.9900 . ?
C2TA C3TA 1.520(6) . ?
C2TA H2TA 0.9900 . ?
C2TA H2TB 0.9900 . ?
C3TA C4TA 1.422(6) . ?
C3TA H3TA 0.9900 . ?
C3TA H3TB 0.9900 . ?
C4TA H4TA 0.9900 . ?
C4TA H4TB 0.9900 . ?
O1TB C1TB 1.430(3) . ?
O1TB C4TB 1.435(4) . ?
C1TB C2TB 1.438(5) . ?
C1TB H1TC 0.9900 . ?
C1TB H1TD 0.9900 . ?
C2TB C3TB 1.458(5) . ?
C2TB H2TC 0.9900 . ?
C2TB H2TD 0.9900 . ?
C3TB C4TB 1.410(4) . ?
C3TB H3TC 0.9900 . ?
C3TB H3TD 0.9900 . ?
C4TB H4TC 0.9900 . ?
C4TB H4TD 0.9900 . ?
O1TC C4TC 1.404(4) . ?
O1TC C1TC 1.421(4) . ?
C1TC C2TC 1.392(6) . ?
C1TC H1TE 0.9900 . ?
C1TC H1TF 0.9900 . ?
C2TC C3TC 1.461(6) . ?
C2TC H2TE 0.9900 . ?
C2TC H2TF 0.9900 . ?
C3TC C4TC 1.509(5) . ?
C3TC H3TE 0.9900 . ?
C3TC H3TF 0.9900 . ?
C4TC H4TE 0.9900 . ?
C4TC H4TF 0.9900 . ?
C1 C6 1.362(5) . ?
C1 C2 1.391(5) . ?
C1 C7 1.487(5) . ?
C2 C3 1.354(5) . ?
C2 H2A 0.9500 . ?
C3 C4 1.378(5) . ?
C3 H3A 0.9500 . ?
C4 C5 1.347(5) . ?
C4 H4A 0.9500 . ?
C5 C6 1.360(5) . ?
C5 H5A 0.9500 . ?
C6 H6A 0.9500 . ?
C7 H7A 0.9800 . ?
C7 H7B 0.9800 . ?
C7 H7C 0.9800 . ?
C1' C6' 1.298(7) . ?
C1' C2' 1.326(7) . ?
C1' C7' 1.417(8) . ?
C2' C3' 1.291(7) . ?
C2' H2'A 0.9500 . ?
C3' C4' 1.313(7) . ?
C3' H3'A 0.9500 . ?
C4' C5' 1.284(7) . ?
C4' H4'A 0.9500 . ?
C5' C6' 1.297(7) . ?
C5' H5'A 0.9500 . ?
C6' H6'A 0.9500 . ?
C7' H7'C 0.9800 . ?
C7' H7'D 0.9800 . ?
C7' H7'A 0.9800 . ?

loop_
_geom_torsion_atom_site_label_1
_geom_torsion_atom_site_label_2
_geom_torsion_atom_site_label_3
_geom_torsion_atom_site_label_4
_geom_torsion
_geom_torsion_site_symmetry_1
_geom_torsion_site_symmetry_2
_geom_torsion_site_symmetry_3
_geom_torsion_site_symmetry_4
_geom_torsion_publ_flag
O2B Na1 Na2 O2A 142.84(9) . . . . ?
O1TC Na1 Na2 O2A 143.21(12) . . . . ?
O1A Na1 Na2 O2A 1.29(6) . . . . ?
O1TA Na1 Na2 O2A -96.59(8) . . . . ?
C2A Na1 Na2 O2A -15.16(6) . . . . ?
O2B Na1 Na2 O1TB -18.91(12) . . . . ?
O1TC Na1 Na2 O1TB -18.54(16) . . . . ?
O1A Na1 Na2 O1TB -160.47(11) . . . . ?
O1TA Na1 Na2 O1TB 101.66(12) . . . . ?
C2A Na1 Na2 O1TB -176.91(11) . . . . ?
O1TC Na1 Na2 O2B 0.37(12) . . . . ?
O1A Na1 Na2 O2B -141.56(9) . . . . ?
O1TA Na1 Na2 O2B 120.57(10) . . . . ?
C2A Na1 Na2 O2B -158.00(8) . . . . ?
O2B Na1 Na2 O1B -85.52(8) . . . . ?
O1TC Na1 Na2 O1B -85.15(12) . . . . ?
O1A Na1 Na2 O1B 132.92(6) . . . . ?
O1TA Na1 Na2 O1B 35.05(8) . . . . ?
C2A Na1 Na2 O1B 116.48(6) . . . . ?
O2B Na1 O1A C2A -156.79(12) . . . . ?
O1TC Na1 O1A C2A 88.65(17) . . . . ?
O1TA Na1 O1A C2A -22.08(15) . . . . ?
Na2 Na1 O1A C2A -134.79(13) . . . . ?
O1TB Na2 O2A C18A -63.2(2) . . . . ?
O2B Na2 O2A C18A 155.70(15) . . . . ?
O1B Na2 O2A C18A 90.81(16) . . . . ?
Na1 Na2 O2A C18A 134.59(16) . . . . ?
Na1 O1A C2A C1A 93.32(17) . . . . ?
Na1 O1A C2A C3A -85.63(19) . . . . ?
C6A C1A C2A O1A -176.08(16) . . . . ?
C15A C1A C2A O1A 4.4(3) . . . . ?
C6A C1A C2A C3A 2.9(3) . . . . ?
C15A C1A C2A C3A -176.66(17) . . . . ?
C6A C1A C2A Na1 -128.76(15) . . . . ?
C15A C1A C2A Na1 51.73(19) . . . . ?
O2B Na1 C2A O1A 26.94(14) . . . . ?
O1TC Na1 C2A O1A -116.41(16) . . . . ?
O1TA Na1 C2A O1A 158.59(14) . . . . ?
Na2 Na1 C2A O1A 41.98(12) . . . . ?
O2B Na1 C2A C1A -82.52(14) . . . . ?
O1TC Na1 C2A C1A 134.12(15) . . . . ?
O1A Na1 C2A C1A -109.46(19) . . . . ?
O1TA Na1 C2A C1A 49.13(14) . . . . ?
Na2 Na1 C2A C1A -67.48(13) . . . . ?
O2B Na1 C2A C3A 140.28(13) . . . . ?
O1TC Na1 C2A C3A -3.07(19) . . . . ?
O1A Na1 C2A C3A 113.3(2) . . . . ?
O1TA Na1 C2A C3A -88.06(15) . . . . ?
Na2 Na1 C2A C3A 155.32(13) . . . . ?
O1A C2A C3A C4A 174.30(17) . . . . ?
C1A C2A C3A C4A -4.7(3) . . . . ?
Na1 C2A C3A C4A 129.40(16) . . . . ?
O1A C2A C3A C7A -8.4(3) . . . . ?
C1A C2A C3A C7A 172.62(19) . . . . ?
Na1 C2A C3A C7A -53.3(2) . . . . ?
C2A C3A C4A C5A 3.4(3) . . . . ?
C7A C3A C4A C5A -173.9(2) . . . . ?
C3A C4A C5A C6A -0.3(3) . . . . ?
C3A C4A C5A C11A -177.1(2) . . . . ?
C4A C5A C6A C1A -1.7(3) . . . . ?
C11A C5A C6A C1A 175.03(18) . . . . ?
C2A C1A C6A C5A 0.4(3) . . . . ?
C15A C1A C6A C5A 179.94(17) . . . . ?
C4A C3A C7A C10A -4.3(3) . . . . ?
C2A C3A C7A C10A 178.6(2) . . . . ?
C4A C3A C7A C8A 114.9(2) . . . . ?
C2A C3A C7A C8A -62.2(3) . . . . ?
C4A C3A C7A C9A -123.8(2) . . . . ?
C2A C3A C7A C9A 59.0(3) . . . . ?
C4A C5A C11A C14A -167.0(2) . . . . ?
C6A C5A C11A C14A 16.3(3) . . . . ?
C4A C5A C11A C13A -46.0(3) . . . . ?
C6A C5A C11A C13A 137.3(2) . . . . ?
C4A C5A C11A C12A 73.4(3) . . . . ?
C6A C5A C11A C12A -103.3(2) . . . . ?
C6A C1A C15A C17A -97.5(2) . . . . ?
C2A C1A C15A C17A 82.0(2) . . . . ?
C6A C1A C15A C16A 29.8(2) . . . . ?
C2A C1A C15A C16A -150.66(17) . . . . ?
C16A C15A C17A C22A -37.1(2) . . . . ?
C1A C15A C17A C22A 90.4(2) . . . . ?
C16A C15A C17A C18A 145.07(17) . . . . ?
C1A C15A C17A C18A -87.5(2) . . . . ?
Na2 O2A C18A C19A 98.4(2) . . . . ?
Na2 O2A C18A C17A -82.6(2) . . . . ?
C22A C17A C18A O2A 175.52(16) . . . . ?
C15A C17A C18A O2A -6.6(2) . . . . ?
C22A C17A C18A C19A -5.5(3) . . . . ?
C15A C17A C18A C19A 172.42(16) . . . . ?
O2A C18A C19A C20A -175.88(17) . . . . ?
C17A C18A C19A C20A 5.2(3) . . . . ?
O2A C18A C19A C23A 6.7(3) . . . . ?
C17A C18A C19A C23A -172.29(18) . . . . ?
C18A C19A C20A C21A -1.1(3) . . . . ?
C23A C19A C20A C21A 176.3(2) . . . . ?
C19A C20A C21A C22A -2.6(3) . . . . ?
C19A C20A C21A C27A 177.03(19) . . . . ?
C18A C17A C22A C21A 1.7(3) . . . . ?
C15A C17A C22A C21A -176.14(17) . . . . ?
C20A C21A C22A C17A 2.2(3) . . . . ?
C27A C21A C22A C17A -177.35(17) . . . . ?
C20A C19A C23A C25A 117.7(2) . . . . ?
C18A C19A C23A C25A -64.9(3) . . . . ?
C20A C19A C23A C26A -1.9(3) . . . . ?
C18A C19A C23A C26A 175.5(2) . . . . ?
C20A C19A C23A C24A -121.0(2) . . . . ?
C18A C19A C23A C24A 56.4(3) . . . . ?
C22A C21A C27A C29A 179.7(2) . . . . ?
C20A C21A C27A C29A 0.2(3) . . . . ?
C22A C21A C27A C28A 59.9(2) . . . . ?
C20A C21A C27A C28A -119.6(2) . . . . ?
C22A C21A C27A C30A -58.9(3) . . . . ?
C20A C21A C27A C30A 121.5(2) . . . . ?
O2A Na2 O1B C2B -164.82(15) . . . . ?
O1TB Na2 O1B C2B -1.63(17) . . . . ?
O2B Na2 O1B C2B 101.34(16) . . . . ?
Na1 Na2 O1B C2B 142.27(17) . . . . ?
O1TC Na1 O2B C18B 1.26(19) . . . . ?
O1A Na1 O2B C18B -142.58(17) . . . . ?
O1TA Na1 O2B C18B 98.83(19) . . . . ?
C2A Na1 O2B C18B -153.13(16) . . . . ?
Na2 Na1 O2B C18B -179.0(2) . . . . ?
O1TC Na1 O2B Na2 -179.74(9) . . . . ?
O1A Na1 O2B Na2 36.43(8) . . . . ?
O1TA Na1 O2B Na2 -82.17(10) . . . . ?
C2A Na1 O2B Na2 25.87(10) . . . . ?
O2A Na2 O2B C18B 141.82(14) . . . . ?
O1TB Na2 O2B C18B -13.15(16) . . . . ?
O1B Na2 O2B C18B -107.91(15) . . . . ?
Na1 Na2 O2B C18B 179.14(18) . . . . ?
O2A Na2 O2B Na1 -37.32(8) . . . . ?
O1TB Na2 O2B Na1 167.72(8) . . . . ?
O1B Na2 O2B Na1 72.96(7) . . . . ?
Na2 O1B C2B C3B 82.9(2) . . . . ?
Na2 O1B C2B C1B -96.99(19) . . . . ?
C6B C1B C2B O1B 173.63(18) . . . . ?
C15B C1B C2B O1B -4.5(3) . . . . ?
C6B C1B C2B C3B -6.3(3) . . . . ?
C15B C1B C2B C3B 175.63(18) . . . . ?
O1B C2B C3B C4B -173.74(18) . . . . ?
C1B C2B C3B C4B 6.2(3) . . . . ?
O1B C2B C3B C7B 8.2(3) . . . . ?
C1B C2B C3B C7B -171.94(19) . . . . ?
C2B C3B C4B C5B -1.5(3) . . . . ?
C7B C3B C4B C5B 176.7(2) . . . . ?
C3B C4B C5B C6B -3.0(3) . . . . ?
C3B C4B C5B C11B 177.9(2) . . . . ?
C2B C1B C6B C5B 1.6(3) . . . . ?
C15B C1B C6B C5B 179.70(19) . . . . ?
C4B C5B C6B C1B 2.9(3) . . . . ?
C11B C5B C6B C1B -178.0(2) . . . . ?
C4B C3B C7B C8B 126.2(2) . . . . ?
C2B C3B C7B C8B -55.7(3) . . . . ?
C4B C3B C7B C10B 5.9(3) . . . . ?
C2B C3B C7B C10B -176.1(2) . . . . ?
C4B C3B C7B C9B -113.4(2) . . . . ?
C2B C3B C7B C9B 64.6(3) . . . . ?
C4B C5B C11B C12B -4.9(3) . . . . ?
C6B C5B C11B C12B 176.1(2) . . . . ?
C4B C5B C11B C14B -124.2(3) . . . . ?
C6B C5B C11B C14B 56.7(3) . . . . ?
C4B C5B C11B C13B 116.1(3) . . . . ?
C6B C5B C11B C13B -62.9(3) . . . . ?
C6B C1B C15B C17B -87.5(2) . . . . ?
C2B C1B C15B C17B 90.6(2) . . . . ?
C6B C1B C15B C16B 40.8(3) . . . . ?
C2B C1B C15B C16B -141.1(2) . . . . ?
C1B C15B C17B C22B 85.1(2) . . . . ?
C16B C15B C17B C22B -43.4(3) . . . . ?
C1B C15B C17B C18B -93.5(2) . . . . ?
C16B C15B C17B C18B 138.0(2) . . . . ?
Na1 O2B C18B C19B 106.2(2) . . . . ?
Na2 O2B C18B C19B -72.8(2) . . . . ?
Na1 O2B C18B C17B -74.7(2) . . . . ?
Na2 O2B C18B C17B 106.37(18) . . . . ?
C22B C17B C18B O2B -170.76(18) . . . . ?
C15B C17B C18B O2B 7.8(3) . . . . ?
C22B C17B C18B C19B 8.4(3) . . . . ?
C15B C17B C18B C19B -173.01(18) . . . . ?
O2B C18B C19B C20B 170.42(19) . . . . ?
C17B C18B C19B C20B -8.7(3) . . . . ?
O2B C18B C19B C23B -9.2(3) . . . . ?
C17B C18B C19B C23B 171.7(2) . . . . ?
C18B C19B C20B C21B 3.0(3) . . . . ?
C23B C19B C20B C21B -177.4(2) . . . . ?
C19B C20B C21B C22B 3.3(3) . . . . ?
C19B C20B C21B C27B -176.3(2) . . . . ?
C20B C21B C22B C17B -3.7(3) . . . . ?
C27B C21B C22B C17B 175.8(2) . . . . ?
C18B C17B C22B C21B -2.1(3) . . . . ?
C15B C17B C22B C21B 179.32(19) . . . . ?
C20B C19B C23B C24B -117.8(7) . . . . ?
C18B C19B C23B C24B 61.8(7) . . . . ?
C20B C19B C23B C26B 6.5(5) . . . . ?
C18B C19B C23B C26B -173.8(5) . . . . ?
C20B C19B C23B C25B 118.6(7) . . . . ?
C18B C19B C23B C25B -61.8(7) . . . . ?
C22B C21B C27B C28B -114.8(9) . . . . ?
C20B C21B C27B C28B 64.7(9) . . . . ?
C22B C21B C27B C30B 116.3(5) . . . . ?
C20B C21B C27B C30B -64.2(5) . . . . ?
C22B C21B C27B C29B 11.1(5) . . . . ?
C20B C21B C27B C29B -169.4(4) . . . . ?
O2B Na1 O1TA C4TA -19.7(4) . . . . ?
O1TC Na1 O1TA C4TA 81.1(4) . . . . ?
O1A Na1 O1TA C4TA -135.9(4) . . . . ?
C2A Na1 O1TA C4TA -144.6(4) . . . . ?
Na2 Na1 O1TA C4TA -60.7(4) . . . . ?
O2B Na1 O1TA C1TA 164.8(3) . . . . ?
O1TC Na1 O1TA C1TA -94.4(3) . . . . ?
O1A Na1 O1TA C1TA 48.6(3) . . . . ?
C2A Na1 O1TA C1TA 39.9(3) . . . . ?
Na2 Na1 O1TA C1TA 123.8(3) . . . . ?
C4TA O1TA C1TA C2TA -29.2(4) . . . . ?
Na1 O1TA C1TA C2TA 147.0(2) . . . . ?
O1TA C1TA C2TA C3TA 27.4(4) . . . . ?
C1TA C2TA C3TA C4TA -15.7(5) . . . . ?
C1TA O1TA C4TA C3TA 19.1(6) . . . . ?
Na1 O1TA C4TA C3TA -157.2(3) . . . . ?
C2TA C3TA C4TA O1TA -1.5(6) . . . . ?
O2A Na2 O1TB C1TB -10.4(3) . . . . ?
O2B Na2 O1TB C1TB 130.2(3) . . . . ?
O1B Na2 O1TB C1TB -166.3(3) . . . . ?
Na1 Na2 O1TB C1TB 141.5(3) . . . . ?
O2A Na2 O1TB C4TB -173.2(2) . . . . ?
O2B Na2 O1TB C4TB -32.7(2) . . . . ?
O1B Na2 O1TB C4TB 30.9(2) . . . . ?
Na1 Na2 O1TB C4TB -21.4(3) . . . . ?
C4TB O1TB C1TB C2TB 5.5(4) . . . . ?
Na2 O1TB C1TB C2TB -158.5(3) . . . . ?
O1TB C1TB C2TB C3TB -2.1(5) . . . . ?
C1TB C2TB C3TB C4TB -2.1(6) . . . . ?
C2TB C3TB C4TB O1TB 5.6(6) . . . . ?
C1TB O1TB C4TB C3TB -6.9(5) . . . . ?
Na2 O1TB C4TB C3TB 160.0(3) . . . . ?
O2B Na1 O1TC C4TC -42.4(3) . . . . ?
O1A Na1 O1TC C4TC 72.7(3) . . . . ?
O1TA Na1 O1TC C4TC -171.7(3) . . . . ?
C2A Na1 O1TC C4TC 106.5(3) . . . . ?
Na2 Na1 O1TC C4TC -42.6(3) . . . . ?
O2B Na1 O1TC C1TC 151.7(3) . . . . ?
O1A Na1 O1TC C1TC -93.1(4) . . . . ?
O1TA Na1 O1TC C1TC 22.4(4) . . . . ?
C2A Na1 O1TC C1TC -59.4(4) . . . . ?
Na2 Na1 O1TC C1TC 151.5(3) . . . . ?
C4TC O1TC C1TC C2TC 4.5(6) . . . . ?
Na1 O1TC C1TC C2TC 172.7(3) . . . . ?
O1TC C1TC C2TC C3TC 11.0(6) . . . . ?
C1TC C2TC C3TC C4TC -20.8(5) . . . . ?
C1TC O1TC C4TC C3TC -17.4(4) . . . . ?
Na1 O1TC C4TC C3TC 175.0(2) . . . . ?
C2TC C3TC C4TC O1TC 23.5(4) . . . . ?
C6 C1 C2 C3 0.1 . . . . ?
C7 C1 C2 C3 -178.8 . . . . ?
C1 C2 C3 C4 -0.2 . . . . ?
C2 C3 C4 C5 0.2 . . . . ?
C3 C4 C5 C6 -0.1 . . . . ?
C4 C5 C6 C1 0.0 . . . . ?
C2 C1 C6 C5 0.0 . . . . ?
C7 C1 C6 C5 178.8 . . . . ?
C6' C1' C2' C3' 0.1 . . . . ?
C7' C1' C2' C3' -178.8 . . . . ?
C1' C2' C3' C4' -0.2 . . . . ?
C2' C3' C4' C5' 0.2 . . . . ?
C3' C4' C5' C6' -0.1 . . . . ?
C4' C5' C6' C1' 0.0 . . . . ?
C2' C1' C6' C5' 0.0 . . . . ?
C7' C1' C6' C5' 178.8 . . . . ?
